data_7127211
loop_
_publ_author_name
'Schnierle, Marc'
'Blickle, Svenja'
'Filippou, Vasileios'
'Ringenberg, Mark R.'

_publ_section_title
;
 Tetrazine metallation boosts rate and regioselectivity of inverse
 electron demand Diels-Alder (iEDDA) addition of dienophiles.
;
_journal_issue 80
_journal_name_full 'Chemical communications (Cambridge, England)'
_journal_page_first 12033
_journal_page_last 12036
_journal_paper_doi 10.1039/d0cc03805a
_journal_volume 56
_journal_year 2020
_chemical_formula_moiety '2(C18 H19 Cl N3 O3 Re)'
_chemical_formula_sum 'C36 H38 Cl2 N6 O6 Re2'
_chemical_formula_weight 1094.02
_space_group_crystal_system monoclinic
_space_group_IT_number 15
_space_group_name_Hall '-C 2yc'
_space_group_name_H-M_alt 'C 1 2/c 1'
_atom_sites_solution_hydrogens geom
_atom_sites_solution_primary iterative
_audit_creation_date 2020-06-09
_audit_creation_method
;
Olex2 1.2
(compiled 2018.05.29 svn.r3508 for OlexSys, GUI svn.r5506)
;
_audit_update_record
;
2020-06-09 deposited with the CCDC.	2020-08-05 downloaded from the CCDC.
;
_cell_angle_alpha 90
_cell_angle_beta 103.284(8)
_cell_angle_gamma 90
_cell_formula_units_Z 4
_cell_length_a 17.9274(18)
_cell_length_b 12.2202(9)
_cell_length_c 17.9025(19)
_cell_measurement_reflns_used 24957
_cell_measurement_temperature 100
_cell_measurement_theta_max 32.2
_cell_measurement_theta_min 2.2
_cell_volume 3817.1(6)
_computing_molecular_graphics 'Olex2 (Dolomanov et al., 2009)'
_computing_publication_material 'Olex2 (Dolomanov et al., 2009)'
_computing_structure_refinement 'ShelXL (Sheldrick, 2015)'
_computing_structure_solution 'olex2.solve (Bourhis et al., 2015)'
_diffrn_ambient_temperature 100
_diffrn_measured_fraction_theta_full 0.996
_diffrn_measured_fraction_theta_max 0.921
_diffrn_measurement_device_type 'Apex II, Brucker'
_diffrn_radiation_type MoK\a
_diffrn_radiation_wavelength 0.71073
_diffrn_reflns_av_R_equivalents 0.2298
_diffrn_reflns_av_unetI/netI 0.3791
_diffrn_reflns_Laue_measured_fraction_full 0.996
_diffrn_reflns_Laue_measured_fraction_max 0.921
_diffrn_reflns_limit_h_max 26
_diffrn_reflns_limit_h_min -25
_diffrn_reflns_limit_k_max 17
_diffrn_reflns_limit_k_min -17
_diffrn_reflns_limit_l_max 25
_diffrn_reflns_limit_l_min -26
_diffrn_reflns_number 24957
_diffrn_reflns_point_group_measured_fraction_full 0.996
_diffrn_reflns_point_group_measured_fraction_max 0.921
_diffrn_reflns_theta_full 25.242
_diffrn_reflns_theta_max 31.919
_diffrn_reflns_theta_min 2.035
_exptl_absorpt_coefficient_mu 6.529
_exptl_absorpt_correction_type none
_exptl_crystal_colour 'dark brown'
_exptl_crystal_colour_modifier dark
_exptl_crystal_colour_primary brown
_exptl_crystal_density_diffrn 1.904
_exptl_crystal_description needle
_exptl_crystal_F_000 2112
_exptl_crystal_preparation 'see manuscript'
_exptl_crystal_recrystallization_method 'see manuscript'
_refine_diff_density_max 3.834
_refine_diff_density_min -1.598
_refine_diff_density_rms 0.318
_refine_ls_extinction_method none
_refine_ls_goodness_of_fit_ref 0.948
_refine_ls_hydrogen_treatment constr
_refine_ls_matrix_type full
_refine_ls_number_parameters 235
_refine_ls_number_reflns 6069
_refine_ls_number_restraints 36
_refine_ls_restrained_S_all 0.948
_refine_ls_R_factor_all 0.1927
_refine_ls_R_factor_gt 0.0675
_refine_ls_shift/su_max 0.000
_refine_ls_shift/su_mean 0.000
_refine_ls_structure_factor_coef Fsqd
_refine_ls_weighting_details 'w=1/[\s^2^(Fo^2^)+(0.0629P)^2^] where P=(Fo^2^+2Fc^2^)/3'
_refine_ls_weighting_scheme calc
_refine_ls_wR_factor_gt 0.1271
_refine_ls_wR_factor_ref 0.1503
_reflns_Friedel_coverage 0.000
_reflns_number_gt 2964
_reflns_number_total 6069
_reflns_threshold_expression 'I > 2\s(I)'
_cod_data_source_file d0cc03805a2.cif
_cod_data_source_block stams02
_cod_depositor_comments 'Adding full bibliography for 7127209--7127213.cif.'
_cod_database_code 7127211
_shelx_shelxl_version_number 2017/1
_shelx_space_group_comment
;
The symmetry employed for this shelxl refinement is uniquely defined
by the following loop, which should always be used as a source of
symmetry information in preference to the above space-group names.
They are only intended as comments.
;
_olex2_refinement_description
;
1. Fixed Uiso
 At 1.2 times of:
  All C(H) groups, All C(H,H) groups, All N(H) groups
2. Uiso/Uaniso restraints and constraints
Uanis(C16) \\sim Ueq, Uanis(C15) \\sim Ueq, Uanis(C14) \\sim Ueq, Uanis(C13)
\\sim Ueq, Uanis(C12) \\sim Ueq, Uanis(C11) \\sim Ueq: with sigma of 0.01 and
sigma for terminal atoms of 0.02
3.a Ternary CH refined with riding coordinates:
 C10(H10)
3.b Secondary CH2 refined with riding coordinates:
 C11(H11A,H11B), C12(H12A,H12B), C13(H13A,H13B), C14(H14A,H14B), C15(H15A,
 H15B), C16(H16A,H16B)
3.c Aromatic/amide H refined with riding coordinates:
 C4(H4), C5(H5), C6(H6), C7(H7), C18(H18), N3(H3)
;
_olex2_submission_special_instructions 'No special instructions were received'

loop_
_space_group_symop_operation_xyz
'x, y, z'
'-x, y, -z+1/2'
'x+1/2, y+1/2, z'
'-x+1/2, y+1/2, -z+1/2'
'-x, -y, -z'
'x, -y, z-1/2'
'-x+1/2, -y+1/2, -z'
'x+1/2, -y+1/2, z-1/2'

loop_
_atom_site_label
_atom_site_type_symbol
_atom_site_fract_x
_atom_site_fract_y
_atom_site_fract_z
_atom_site_U_iso_or_equiv
_atom_site_adp_type
_atom_site_occupancy
_atom_site_site_symmetry_order
_atom_site_calc_flag
_atom_site_refinement_flags_posn
_atom_site_refinement_flags_adp
_atom_site_refinement_flags_occupancy
_atom_site_disorder_assembly
_atom_site_disorder_group
C1 C 0.4525(6) 0.7812(9) 0.3395(6) 0.032(3) Uani 1 1 d . . . . .
C2 C 0.4059(7) 0.6520(8) 0.4385(6) 0.032(3) Uani 1 1 d . . . . .
C3 C 0.4509(6) 0.8573(8) 0.4786(6) 0.028(2) Uani 1 1 d . . . . .
C4 C 0.6343(6) 0.8696(7) 0.4073(6) 0.023(2) Uani 1 1 d . . . . .
H4 H 0.603404 0.872189 0.357884 0.028 Uiso 1 1 calc R . . . .
C5 C 0.7038(6) 0.9207(8) 0.4205(7) 0.032(3) Uani 1 1 d . . . . .
H5 H 0.719905 0.955686 0.380782 0.038 Uiso 1 1 calc R . . . .
C6 C 0.7489(6) 0.9195(8) 0.4924(6) 0.030(2) Uani 1 1 d . . . . .
H6 H 0.796400 0.953978 0.503426 0.036 Uiso 1 1 calc R . . . .
C7 C 0.7221(6) 0.8652(7) 0.5490(6) 0.027(2) Uani 1 1 d . . . . .
H7 H 0.751501 0.864743 0.599097 0.032 Uiso 1 1 calc R . . . .
C8 C 0.6536(6) 0.8126(7) 0.5323(5) 0.020(2) Uani 1 1 d . . . . .
C9 C 0.6245(6) 0.7458(7) 0.5885(6) 0.024(2) Uani 1 1 d . . . . .
C10 C 0.6602(7) 0.7482(8) 0.6740(5) 0.031(3) Uani 1 1 d . . . . .
H10 H 0.715247 0.763636 0.683371 0.038 Uiso 1 1 calc R . . . .
C11 C 0.6171(8) 0.8441(10) 0.7052(7) 0.047(3) Uani 1 1 d . U . . .
H11A H 0.626645 0.910968 0.679670 0.057 Uiso 1 1 calc R . . . .
H11B H 0.562535 0.829538 0.689569 0.057 Uiso 1 1 calc R . . . .
C12 C 0.6361(9) 0.8653(11) 0.7890(8) 0.060(4) Uani 1 1 d . U . . .
H12A H 0.607332 0.929255 0.798048 0.071 Uiso 1 1 calc R . . . .
H12B H 0.689953 0.884442 0.803878 0.071 Uiso 1 1 calc R . . . .
C13 C 0.6216(9) 0.7747(11) 0.8432(8) 0.053(3) Uani 1 1 d . U . . .
H13A H 0.600278 0.808418 0.882680 0.064 Uiso 1 1 calc R . . . .
H13B H 0.582671 0.726256 0.814099 0.064 Uiso 1 1 calc R . . . .
C14 C 0.6887(9) 0.7053(12) 0.8823(8) 0.061(4) Uani 1 1 d . U . . .
H14A H 0.718556 0.747569 0.924701 0.073 Uiso 1 1 calc R . . . .
H14B H 0.668619 0.642477 0.904363 0.073 Uiso 1 1 calc R . . . .
C15 C 0.7427(8) 0.6637(10) 0.8361(7) 0.046(3) Uani 1 1 d . U . . .
H15A H 0.784026 0.624466 0.870059 0.055 Uiso 1 1 calc R . . . .
H15B H 0.765075 0.725841 0.815578 0.055 Uiso 1 1 calc R . . . .
C16 C 0.7061(8) 0.5879(10) 0.7694(7) 0.047(3) Uani 1 1 d . U . . .
H16A H 0.746810 0.558366 0.747920 0.057 Uiso 1 1 calc R . . . .
H16B H 0.682958 0.526892 0.790431 0.057 Uiso 1 1 calc R . . . .
C17 C 0.6465(8) 0.6359(8) 0.7049(7) 0.037(3) Uani 1 1 d . . . . .
C18 C 0.5813(6) 0.5856(7) 0.6723(5) 0.025(2) Uani 1 1 d . . . . .
H18 H 0.568354 0.520860 0.693509 0.030 Uiso 1 1 calc R . . . .
Cl1 Cl 0.56899(16) 0.58245(19) 0.39973(17) 0.0323(6) Uani 1 1 d . . . . .
N1 N 0.6078(5) 0.8164(6) 0.4609(5) 0.027(2) Uani 1 1 d . . . . .
N2 N 0.5590(5) 0.6945(6) 0.5585(5) 0.025(2) Uani 1 1 d . . . . .
N3 N 0.5315(5) 0.6289(6) 0.6062(5) 0.0234(18) Uani 1 1 d . . . . .
H3 H 0.483442 0.613351 0.596467 0.028 Uiso 1 1 calc R . . . .
O1 O 0.4236(5) 0.8129(8) 0.2814(5) 0.051(2) Uani 1 1 d . . . . .
O2 O 0.3499(5) 0.6036(6) 0.4332(4) 0.036(2) Uani 1 1 d . . . . .
O3 O 0.4191(5) 0.9331(6) 0.4951(5) 0.044(2) Uani 1 1 d . . . . .
Re1 Re 0.49814(2) 0.73473(3) 0.44324(2) 0.02202(12) Uani 1 1 d . . . . .

loop_
_atom_site_aniso_label
_atom_site_aniso_U_11
_atom_site_aniso_U_22
_atom_site_aniso_U_33
_atom_site_aniso_U_23
_atom_site_aniso_U_13
_atom_site_aniso_U_12
C1 0.020(7) 0.046(6) 0.032(6) 0.010(5) 0.008(5) -0.009(5)
C2 0.039(8) 0.035(5) 0.023(5) 0.006(5) 0.011(5) -0.001(5)
C3 0.010(6) 0.039(6) 0.033(6) 0.015(5) 0.000(5) -0.009(4)
C4 0.021(6) 0.024(5) 0.027(5) 0.000(4) 0.012(5) -0.001(4)
C5 0.024(7) 0.029(5) 0.048(7) 0.006(5) 0.021(6) 0.006(4)
C6 0.016(6) 0.029(6) 0.043(7) -0.003(5) 0.005(5) -0.012(4)
C7 0.021(7) 0.027(5) 0.031(6) -0.001(4) -0.001(5) 0.006(4)
C8 0.021(6) 0.013(4) 0.024(5) -0.007(4) 0.001(4) 0.002(4)
C9 0.018(6) 0.020(5) 0.033(5) -0.005(4) 0.004(4) -0.002(4)
C10 0.040(7) 0.036(6) 0.018(4) -0.013(5) 0.006(4) -0.011(5)
C11 0.047(7) 0.044(6) 0.051(7) -0.011(5) 0.014(6) -0.010(5)
C12 0.066(8) 0.059(7) 0.054(7) -0.014(6) 0.016(6) 0.000(6)
C13 0.052(7) 0.070(7) 0.043(6) -0.008(6) 0.022(5) -0.011(6)
C14 0.060(8) 0.074(7) 0.049(7) 0.003(6) 0.014(6) -0.008(6)
C15 0.048(7) 0.052(6) 0.032(5) -0.004(5) -0.001(5) -0.018(5)
C16 0.053(7) 0.052(6) 0.035(6) 0.011(5) 0.006(5) -0.011(5)
C17 0.051(9) 0.030(5) 0.034(6) -0.002(5) 0.017(6) -0.003(5)
C18 0.033(7) 0.026(5) 0.015(5) 0.002(4) 0.007(5) -0.008(4)
Cl1 0.0258(17) 0.0277(12) 0.0450(16) -0.0058(12) 0.0117(13) -0.0072(10)
N1 0.013(5) 0.026(4) 0.045(6) -0.003(4) 0.012(4) -0.003(3)
N2 0.028(6) 0.018(3) 0.031(5) 0.002(4) 0.013(4) 0.001(3)
N3 0.014(5) 0.030(4) 0.025(4) 0.005(4) 0.001(4) -0.001(3)
O1 0.024(6) 0.090(7) 0.034(5) 0.028(5) -0.004(4) 0.002(5)
O2 0.025(5) 0.042(4) 0.042(5) 0.003(4) 0.008(4) -0.015(4)
O3 0.046(6) 0.037(4) 0.053(6) 0.005(4) 0.019(5) 0.007(4)
Re1 0.0176(2) 0.02376(18) 0.02469(19) 0.0031(2) 0.00476(15) -0.00301(18)

loop_
_atom_type_symbol
_atom_type_description
_atom_type_scat_dispersion_real
_atom_type_scat_dispersion_imag
_atom_type_scat_source
C C 0.0033 0.0016 'International Tables Vol C Tables 4.2.6.8 and 6.1.1.4'
H H 0.0000 0.0000 'International Tables Vol C Tables 4.2.6.8 and 6.1.1.4'
Cl Cl 0.1484 0.1585 'International Tables Vol C Tables 4.2.6.8 and 6.1.1.4'
N N 0.0061 0.0033 'International Tables Vol C Tables 4.2.6.8 and 6.1.1.4'
O O 0.0106 0.0060 'International Tables Vol C Tables 4.2.6.8 and 6.1.1.4'
Re Re -1.0185 7.2310 'International Tables Vol C Tables 4.2.6.8 and 6.1.1.4'

loop_
_geom_angle_atom_site_label_1
_geom_angle_atom_site_label_2
_geom_angle_atom_site_label_3
_geom_angle
_geom_angle_site_symmetry_1
_geom_angle_site_symmetry_3
_geom_angle_publ_flag
O1 C1 Re1 175.6(11) . . ?
O2 C2 Re1 177.8(10) . . ?
O3 C3 Re1 175.4(11) . . ?
N1 C4 C5 124.1(11) . . ?
C6 C5 C4 118.8(9) . . ?
C5 C6 C7 118.0(10) . . ?
C8 C7 C6 120.9(11) . . ?
C7 C8 C9 123.6(10) . . ?
N1 C8 C7 121.0(9) . . ?
N1 C8 C9 115.4(9) . . ?
C8 C9 C10 122.8(9) . . ?
N2 C9 C8 113.6(9) . . ?
N2 C9 C10 123.1(8) . . ?
C9 C10 C11 104.1(9) . . ?
C9 C10 C17 106.5(8) . . ?
C17 C10 C11 114.1(8) . . ?
C12 C11 C10 118.1(11) . . ?
C11 C12 C13 118.8(12) . . ?
C14 C13 C12 117.9(12) . . ?
C15 C14 C13 118.8(12) . . ?
C14 C15 C16 114.8(12) . . ?
C17 C16 C15 117.7(11) . . ?
C16 C17 C10 119.2(11) . . ?
C18 C17 C10 117.1(11) . . ?
C18 C17 C16 123.7(10) . . ?
C17 C18 N3 121.1(9) . . ?
C4 N1 C8 117.2(9) . . ?
C4 N1 Re1 125.6(8) . . ?
C8 N1 Re1 117.2(6) . . ?
C9 N2 N3 116.2(9) . . ?
C9 N2 Re1 119.0(6) . . ?
N3 N2 Re1 124.4(7) . . ?
N2 N3 C18 120.2(9) . . ?
C1 Re1 Cl1 93.0(3) . . ?
C1 Re1 N1 100.1(4) . . ?
C1 Re1 N2 173.9(4) . . ?
C2 Re1 C1 86.6(4) . . ?
C2 Re1 Cl1 95.1(3) . . ?
C2 Re1 N1 173.1(4) . . ?
C2 Re1 N2 99.4(4) . . ?
C3 Re1 C1 88.0(5) . . ?
C3 Re1 C2 89.1(4) . . ?
C3 Re1 Cl1 175.7(3) . . ?
C3 Re1 N1 92.7(4) . . ?
C3 Re1 N2 91.6(4) . . ?
N1 Re1 Cl1 83.0(2) . . ?
N2 Re1 Cl1 86.9(2) . . ?
N2 Re1 N1 73.9(3) . . ?

loop_
_geom_bond_atom_site_label_1
_geom_bond_atom_site_label_2
_geom_bond_distance
_geom_bond_site_symmetry_2
_geom_bond_publ_flag
C1 O1 1.120(13) . ?
C1 Re1 1.934(11) . ?
C2 O2 1.149(12) . ?
C2 Re1 1.924(11) . ?
C3 O3 1.161(12) . ?
C3 Re1 1.900(11) . ?
C4 C5 1.366(14) . ?
C4 N1 1.334(10) . ?
C5 C6 1.353(16) . ?
C6 C7 1.387(13) . ?
C7 C8 1.357(14) . ?
C8 C9 1.481(12) . ?
C8 N1 1.352(13) . ?
C9 C10 1.517(14) . ?
C9 N2 1.331(13) . ?
C10 C11 1.576(15) . ?
C10 C17 1.520(13) . ?
C11 C12 1.483(17) . ?
C12 C13 1.533(17) . ?
C13 C14 1.51(2) . ?
C14 C15 1.500(17) . ?
C15 C16 1.534(16) . ?
C16 C17 1.501(18) . ?
C17 C18 1.331(15) . ?
C18 N3 1.412(13) . ?
Cl1 Re1 2.477(2) . ?
N1 Re1 2.162(8) . ?
N2 N3 1.345(10) . ?
N2 Re1 2.157(9) . ?
